data_1529599
loop_
_publ_author_name
'Battle, P.D.'
'Gibb, T.C.'
'Harrison, W.T.A.'
'Nixon, S.'

_publ_section_title
;
 The magnetic properties of the synthetic langbeinite K Ba Cr2 (P O4)3
;
_journal_name_full 'Journal of Solid State Chemistry'
_journal_page_first 21
_journal_page_last 29
_journal_volume 75
_journal_year 1988
_chemical_formula_sum 'Ba Cr2 K O12 P3'
_chemical_name_systematic 'K Ba Cr2 (P O4)3'
_space_group_IT_number 198
_symmetry_space_group_name_Hall 'P 2ac 2ab 3'
_symmetry_space_group_name_H-M 'P 21 3'
_cell_angle_alpha 90
_cell_angle_beta 90
_cell_angle_gamma 90
_cell_formula_units_Z 4
_cell_length_a 9.789
_cell_length_b 9.789
_cell_length_c 9.789
_cell_volume 938.026
_citation_journal_id_ASTM JSSCBI
_cod_data_source_file Battle_JSSCBI_1988_1627.cif
_cod_data_source_block Ba1Cr2K1O12P3
_cod_original_cell_volume 938.0261
_cod_original_formula_sum 'Ba1 Cr2 K1 O12 P3'
_cod_database_code 1529599

loop_
_symmetry_equiv_pos_as_xyz
x,y,z
-x+1/2,-y,z+1/2
x+1/2,-y+1/2,-z
-x,y+1/2,-z+1/2
z,x,y
-z+1/2,-x,y+1/2
z+1/2,-x+1/2,-y
-z,x+1/2,-y+1/2
y,z,x
y+1/2,-z+1/2,-x
-y,z+1/2,-x+1/2
-y+1/2,-z,x+1/2

loop_
_atom_site_label
_atom_site_type_symbol
_atom_site_fract_x
_atom_site_fract_y
_atom_site_fract_z
_atom_site_occupancy
_atom_site_U_iso_or_equiv
O4 O-2 0.5214 0.5513 0.2028 1 0.0
O1 O-2 0.6528 0.495 0.4237 1 0.0
Ba2 Ba+2 0.296 0.296 0.296 0.82 0.0
Ba1 Ba+2 0.0677 0.0677 0.0677 0.18 0.0
Cr1 Cr+3 0.5875 0.5875 0.5875 1 0.0
K2 K+1 0.296 0.296 0.296 0.18 0.0
P1 P+5 0.6258 0.4594 0.2739 1 0.0
O2 O-2 0.7616 0.4854 0.1975 1 0.0
O3 O-2 0.5784 0.3117 0.2594 1 0.0
Cr2 Cr+3 0.8527 0.8527 0.8527 1 0.0
K1 K+1 0.0677 0.0677 0.0677 0.82 0.0
